data_7243347
loop_
_publ_author_name
'Yao, Zhi-Yuan'
'Zhang, Guo-Qin'
'Li, Zi-Han'
'Shen, Lin-Jiang'
'Ren, Xiao-Ming'

_publ_section_title
;
 Structure-directing effect of aqueous alkali metal ion (Li+, Na+ and K+)
 clusters on the polyoxoanion configuration in vanadium--molybdenum
 polyoxometalate solid solutions
;
_journal_issue 37
_journal_name_full CrystEngComm
_journal_page_first 6533
_journal_page_last 6540
_journal_paper_doi 10.1039/D1CE00875G
_journal_volume 23
_journal_year 2021
_chemical_formula_moiety 'Mo0.95 O28 V9.05, H20 Na2 O10, 3.05(H4 N)'
_chemical_formula_sum 'H32.2 Mo0.95 N3.05 Na2 O38 V9.05'
_chemical_formula_weight 1281.32
_space_group_crystal_system triclinic
_space_group_IT_number 2
_space_group_name_Hall '-P 1'
_space_group_name_H-M_alt 'P -1'
_atom_sites_solution_hydrogens mixed
_audit_creation_date 2021-06-21
_audit_creation_method
;
Olex2 1.3
(compiled 2020.11.12 svn.r5f609507 for OlexSys, GUI svn.r6272)
;
_audit_update_record
;
2021-06-25 deposited with the CCDC.	2021-08-04 downloaded from the CCDC.
;
_cell_angle_alpha 69.078(2)
_cell_angle_beta 87.216(2)
_cell_angle_gamma 66.729(2)
_cell_formula_units_Z 1
_cell_length_a 8.6373(5)
_cell_length_b 10.4700(7)
_cell_length_c 11.2282(6)
_cell_measurement_reflns_used 7118
_cell_measurement_temperature 293(2)
_cell_measurement_theta_max 27.564
_cell_measurement_theta_min 2.277
_cell_volume 866.21(9)
_computing_cell_refinement 'SAINT v8.37A (Bruker, 2015)'
_computing_data_reduction 'SAINT v8.37A (Bruker, 2015)'
_computing_molecular_graphics 'Olex2 1.3 (Dolomanov et al., 2009)'
_computing_publication_material 'Olex2 1.3 (Dolomanov et al., 2009)'
_computing_structure_refinement 'SHELXL 2014/7 (Sheldrick, 2015)'
_computing_structure_solution 'SHELXT 2014/5 (Sheldrick, 2014)'
_diffrn_ambient_temperature 293(2)
_diffrn_measured_fraction_theta_full 0.991
_diffrn_measured_fraction_theta_max 0.992
_diffrn_measurement_device_type 'CCD area detector'
_diffrn_measurement_method 'phi and omega scans'
_diffrn_radiation_type MoK\a
_diffrn_radiation_wavelength 0.71073
_diffrn_reflns_av_R_equivalents 0.0287
_diffrn_reflns_av_unetI/netI 0.0312
_diffrn_reflns_Laue_measured_fraction_full 0.991
_diffrn_reflns_Laue_measured_fraction_max 0.992
_diffrn_reflns_limit_h_max 11
_diffrn_reflns_limit_h_min -11
_diffrn_reflns_limit_k_max 13
_diffrn_reflns_limit_k_min -13
_diffrn_reflns_limit_l_max 14
_diffrn_reflns_limit_l_min -14
_diffrn_reflns_number 13623
_diffrn_reflns_point_group_measured_fraction_full 0.991
_diffrn_reflns_point_group_measured_fraction_max 0.992
_diffrn_reflns_theta_full 25.242
_diffrn_reflns_theta_max 27.564
_diffrn_reflns_theta_min 2.278
_exptl_absorpt_coefficient_mu 2.806
_exptl_absorpt_correction_T_max 0.7456
_exptl_absorpt_correction_T_min 0.5668
_exptl_absorpt_correction_type multi-scan
_exptl_absorpt_process_details
;
SADABS-2016/2 (Bruker,2016/2) was used for absorption correction.
wR2(int) was 0.1076 before and 0.0446 after correction.
The Ratio of minimum to maximum transmission is 0.7602.
The \l/2 correction factor is Not present.
;
_exptl_crystal_colour 'metallic yellowish yellow'
_exptl_crystal_colour_lustre metallic
_exptl_crystal_colour_modifier yellowish
_exptl_crystal_colour_primary yellow
_exptl_crystal_density_diffrn 2.456
_exptl_crystal_description block
_exptl_crystal_F_000 628
_refine_diff_density_max 1.594
_refine_diff_density_min -2.000
_refine_diff_density_rms 0.198
_refine_ls_extinction_method none
_refine_ls_goodness_of_fit_ref 1.061
_refine_ls_hydrogen_treatment mixed
_refine_ls_matrix_type full
_refine_ls_number_parameters 255
_refine_ls_number_reflns 3964
_refine_ls_number_restraints 6
_refine_ls_restrained_S_all 1.061
_refine_ls_R_factor_all 0.0738
_refine_ls_R_factor_gt 0.0610
_refine_ls_shift/su_max 0.000
_refine_ls_shift/su_mean 0.000
_refine_ls_structure_factor_coef Fsqd
_refine_ls_weighting_details 'w=1/[\s^2^(Fo^2^)+(0.0966P)^2^+9.8944P] where P=(Fo^2^+2Fc^2^)/3'
_refine_ls_weighting_scheme calc
_refine_ls_wR_factor_gt 0.1965
_refine_ls_wR_factor_ref 0.2050
_reflns_Friedel_coverage 0.000
_reflns_number_gt 3250
_reflns_number_total 3964
_reflns_threshold_expression 'I > 2\s(I)'
_cod_data_source_file d1ce00875g2.cif
_cod_data_source_block yao
_cod_depositor_comments 'Adding full bibliography for 7243347--7243348.cif.'
_cod_original_formula_sum 'H32.20 Mo0.95 N3.05 Na2 O38 V9.05'
_cod_database_code 7243347
_shelx_shelxl_version_number 2014/7
_shelx_space_group_comment
;
The symmetry employed for this shelxl refinement is uniquely defined
by the following loop, which should always be used as a source of
symmetry information in preference to the above space-group names.
They are only intended as comments.
;
_olex2_refinement_description
;
1. Shared sites
{V1, Mo1}
{V2, Mo2}
{V3, Mo3}
{V4, Mo4}
{V5, Mo5}
2. Restrained distances
 N2-H2B = N2-H2A = N2-H2C
 0.9 with sigma of 0.02
 N2-H2D
 0.9 with sigma of 0.02
 Na1-H16A \\sim Na1-H16B
 with sigma of 0.02
 Na1-H18A \\sim Na1-H18B
 with sigma of 0.02
3. Uiso/Uaniso restraints and constraints
Uanis(V1) = Uanis(Mo1)
Uanis(V2) = Uanis(Mo2)
Uanis(V3) = Uanis(Mo3)
Uanis(V4) = Uanis(Mo4)
Uanis(V5) = Uanis(Mo5)
4. Others
 Fixed Sof: V2(0.905) Mo2(0.095) V3(0.905) Mo3(0.095) V1(0.905) Mo1(0.095)
 V5(0.905) Mo5(0.095) N1(0.7625) H1A(0.7625) H1B(0.7625) H1C(0.7625)
 H1D(0.7625) N2(0.7625) H2A(0.7625) H2B(0.7625) H2C(0.7625) H2D(0.7625)
 V4(0.905) Mo4(0.095)
5.a Riding coordinates:
 N1(H1A,H1B,H1C), N1(H1D), N2(H2A,H2B,H2C)
5.b Free rotating group:
 O18(H18A,H18B), O16(H16A,H16B)
5.c Rotating group:
 O14(H14A,H14B)
5.d Secondary CH2 refined with riding coordinates:
 O17(H17A,H17B)
5.e X=CH2 refined with riding coordinates:
 O15(H15A,H15B)
;
_olex2_submission_special_instructions 'No special instructions were received'

loop_
_space_group_symop_operation_xyz
'x, y, z'
'-x, -y, -z'

loop_
_atom_site_label
_atom_site_type_symbol
_atom_site_fract_x
_atom_site_fract_y
_atom_site_fract_z
_atom_site_U_iso_or_equiv
_atom_site_adp_type
_atom_site_occupancy
_atom_site_site_symmetry_order
_atom_site_calc_flag
_atom_site_refinement_flags_posn
_atom_site_refinement_flags_adp
_atom_site_refinement_flags_occupancy
_atom_site_disorder_assembly
_atom_site_disorder_group
V2 V 0.52505(11) 0.99328(10) 0.74411(8) 0.0137(2) Uani 0.905 1 d . . P . .
Mo2 Mo 0.52505(11) 0.99328(10) 0.74411(8) 0.0137(2) Uani 0.095 1 d . . P . .
V3 V 0.31080(12) 0.99676(11) 0.52050(10) 0.0204(3) Uani 0.905 1 d . . P . .
Mo3 Mo 0.31080(12) 0.99676(11) 0.52050(10) 0.0204(3) Uani 0.095 1 d . . P . .
V1 V 0.82552(14) 0.71412(13) 0.72364(11) 0.0296(3) Uani 0.905 1 d . . P . .
Mo1 Mo 0.82552(14) 0.71412(13) 0.72364(11) 0.0296(3) Uani 0.095 1 d . . P . .
V5 V 0.47241(16) 0.70956(14) 0.76332(12) 0.0358(3) Uani 0.905 1 d . . P . .
Mo5 Mo 0.47241(16) 0.70956(14) 0.76332(12) 0.0358(3) Uani 0.095 1 d . . P . .
Na1 Na 0.9311(4) 0.1668(3) 0.8717(3) 0.0350(7) Uani 1 1 d D . . . .
O19 O 0.4333(5) 1.1241(5) 0.3939(4) 0.0173(9) Uani 1 1 d . . . . .
O2 O 0.3169(5) 1.1151(5) 0.6164(4) 0.0188(9) Uani 1 1 d . . . . .
O8 O 0.3974(5) 0.8800(5) 0.4155(4) 0.0185(9) Uani 1 1 d . . . . .
O10 O 0.4384(6) 0.8612(5) 0.8314(4) 0.0255(10) Uani 1 1 d . . . . .
O4 O 0.7470(6) 0.8661(5) 0.7953(4) 0.0247(10) Uani 1 1 d . . . . .
O9 O 0.2608(6) 0.8693(5) 0.6400(5) 0.0241(10) Uani 1 1 d . . . . .
O1 O 0.1284(6) 1.1193(5) 0.4272(5) 0.0243(10) Uani 1 1 d . . . . .
O3 O 0.4915(7) 1.1009(6) 0.8267(5) 0.0298(11) Uani 1 1 d . . . . .
O6 O 0.8277(6) 0.6355(5) 0.5961(5) 0.0254(10) Uani 1 1 d . . . . .
O11 O 0.7032(7) 0.6189(6) 0.8236(5) 0.0322(11) Uani 1 1 d . . . . .
O12 O 0.5175(6) 0.6293(5) 0.6303(5) 0.0259(10) Uani 1 1 d . . . . .
O17 O 1.2036(7) -0.0122(7) 0.9876(5) 0.0376(13) Uani 1 1 d . . . . .
H17A H 1.2566 0.0273 1.0315 0.056 Uiso 1 1 calc R U . . .
H17B H 1.2816 -0.0601 0.9361 0.056 Uiso 1 1 calc R U . . .
O7 O 0.6576(7) 0.6186(6) 0.4112(5) 0.0320(11) Uani 1 1 d . . . . .
O5 O 1.0191(7) 0.6209(6) 0.7880(6) 0.0378(13) Uani 1 1 d . . . . .
O13 O 0.3903(8) 0.6039(7) 0.8620(6) 0.0435(14) Uani 1 1 d . . . . .
O14 O 0.9289(10) 0.3266(8) 0.9753(6) 0.0572(19) Uani 1 1 d . . . . .
H14A H 0.8549 0.4145 0.9347 0.086 Uiso 1 1 d R U . . .
H14B H 0.8938 0.3000 1.0487 0.086 Uiso 1 1 d R U . . .
O18 O 1.0278(9) 0.3168(7) 0.7012(7) 0.0510(17) Uani 1 1 d G . . . .
H18A H 1.0577 0.3736 0.7241 0.077 Uiso 1 1 d DG U . . .
H18B H 1.1164 0.2639 0.6768 0.077 Uiso 1 1 d DG U . . .
O16 O 0.9776(8) 0.0080(8) 0.7579(8) 0.0541(19) Uani 1 1 d G . . . .
H16A H 1.0771 -0.0528 0.7555 0.081 Uiso 1 1 d DG U . . .
H16B H 0.9165 -0.0406 0.7647 0.081 Uiso 1 1 d DG U . . .
N1 N -0.1791(8) 1.2917(8) 0.5056(7) 0.0188(13) Uani 0.7625 1 d . . P . .
H1A H -0.2499 1.3606 0.4367 0.023 Uiso 0.7625 1 d R U P . .
H1B H -0.2270 1.2315 0.5523 0.023 Uiso 0.7625 1 d R U P . .
H1C H -0.1559 1.3363 0.5523 0.023 Uiso 0.7625 1 d R U P . .
H1D H -0.0814 1.2371 0.4806 0.023 Uiso 0.7625 1 d R U P . .
N2 N 0.2778(11) 1.3282(9) 0.9256(7) 0.0318(19) Uani 0.7625 1 d D . P . .
H2A H 0.2204 1.4129 0.8605 0.038 Uiso 0.7625 1 d DR U P . .
H2B H 0.2054 1.2966 0.9734 0.038 Uiso 0.7625 1 d DR U P . .
H2C H 0.3423 1.3442 0.9734 0.038 Uiso 0.7625 1 d DR U P . .
H2D H 0.339(11) 1.273(10) 0.882(9) 0.03(3) Uiso 0.7625 1 d D . P . .
O15 O 0.6600(8) 0.3154(7) 0.7542(7) 0.0528(17) Uani 1 1 d . . . . .
H15A H 0.6250 0.2889 0.6930 0.079 Uiso 1 1 calc R U . . .
H15B H 0.5885 0.4004 0.7693 0.079 Uiso 1 1 calc R U . . .
V4 V 0.62285(12) 0.71380(9) 0.50328(9) 0.0151(2) Uani 0.905 1 d . . P . .
Mo4 Mo 0.62285(12) 0.71380(9) 0.50328(9) 0.0151(2) Uani 0.095 1 d . . P . .

loop_
_atom_site_aniso_label
_atom_site_aniso_U_11
_atom_site_aniso_U_22
_atom_site_aniso_U_33
_atom_site_aniso_U_23
_atom_site_aniso_U_13
_atom_site_aniso_U_12
V2 0.0169(5) 0.0115(4) 0.0103(4) -0.0048(3) 0.0005(3) -0.0026(3)
Mo2 0.0169(5) 0.0115(4) 0.0103(4) -0.0048(3) 0.0005(3) -0.0026(3)
V3 0.0177(5) 0.0184(5) 0.0230(5) -0.0073(4) 0.0029(4) -0.0057(4)
Mo3 0.0177(5) 0.0184(5) 0.0230(5) -0.0073(4) 0.0029(4) -0.0057(4)
V1 0.0246(6) 0.0261(6) 0.0303(6) -0.0069(5) -0.0017(4) -0.0051(5)
Mo1 0.0246(6) 0.0261(6) 0.0303(6) -0.0069(5) -0.0017(4) -0.0051(5)
V5 0.0365(7) 0.0312(6) 0.0358(7) -0.0085(5) 0.0046(5) -0.0132(5)
Mo5 0.0365(7) 0.0312(6) 0.0358(7) -0.0085(5) 0.0046(5) -0.0132(5)
Na1 0.0387(17) 0.0288(15) 0.0362(17) -0.0100(13) 0.0049(13) -0.0144(13)
O19 0.017(2) 0.016(2) 0.019(2) -0.0091(17) 0.0018(16) -0.0050(17)
O2 0.017(2) 0.018(2) 0.020(2) -0.0098(17) 0.0054(17) -0.0036(17)
O8 0.020(2) 0.016(2) 0.020(2) -0.0075(17) 0.0038(17) -0.0069(17)
O10 0.031(3) 0.024(2) 0.021(2) -0.0070(19) 0.0045(19) -0.011(2)
O4 0.024(2) 0.023(2) 0.021(2) -0.0044(19) -0.0037(18) -0.0071(19)
O9 0.023(2) 0.025(2) 0.027(2) -0.011(2) 0.0078(19) -0.012(2)
O1 0.017(2) 0.023(2) 0.028(2) -0.0084(19) 0.0005(18) -0.0045(18)
O3 0.037(3) 0.030(3) 0.026(3) -0.016(2) 0.004(2) -0.013(2)
O6 0.023(2) 0.019(2) 0.029(3) -0.0092(19) 0.0015(19) -0.0028(18)
O11 0.037(3) 0.025(3) 0.031(3) -0.008(2) 0.003(2) -0.011(2)
O12 0.027(2) 0.017(2) 0.027(3) -0.0022(19) 0.0016(19) -0.0078(19)
O17 0.034(3) 0.045(3) 0.028(3) -0.009(2) 0.002(2) -0.014(3)
O7 0.036(3) 0.022(2) 0.036(3) -0.014(2) 0.000(2) -0.007(2)
O5 0.028(3) 0.030(3) 0.041(3) -0.006(2) -0.009(2) -0.002(2)
O13 0.047(3) 0.043(3) 0.036(3) -0.008(3) 0.006(3) -0.021(3)
O14 0.077(5) 0.046(4) 0.036(3) -0.017(3) -0.001(3) -0.010(4)
O18 0.051(4) 0.039(3) 0.062(4) -0.018(3) 0.028(3) -0.021(3)
O16 0.044(4) 0.072(5) 0.080(5) -0.056(4) 0.033(4) -0.034(4)
N1 0.016(3) 0.018(3) 0.025(4) -0.013(3) 0.003(3) -0.005(3)
N2 0.041(5) 0.023(4) 0.012(3) -0.007(3) -0.005(3) 0.008(3)
O15 0.050(4) 0.028(3) 0.074(5) -0.012(3) -0.014(3) -0.013(3)
V4 0.0178(5) 0.0076(4) 0.0154(5) -0.0035(3) 0.0023(3) -0.0015(3)
Mo4 0.0178(5) 0.0076(4) 0.0154(5) -0.0035(3) 0.0023(3) -0.0015(3)

loop_
_atom_type_symbol
_atom_type_description
_atom_type_scat_dispersion_real
_atom_type_scat_dispersion_imag
_atom_type_scat_source
H H 0.0000 0.0000 'International Tables Vol C Tables 4.2.6.8 and 6.1.1.4'
Mo Mo -1.6832 0.6857 'International Tables Vol C Tables 4.2.6.8 and 6.1.1.4'
N N 0.0061 0.0033 'International Tables Vol C Tables 4.2.6.8 and 6.1.1.4'
Na Na 0.0362 0.0249 'International Tables Vol C Tables 4.2.6.8 and 6.1.1.4'
O O 0.0106 0.0060 'International Tables Vol C Tables 4.2.6.8 and 6.1.1.4'
V V 0.3005 0.5294 'International Tables Vol C Tables 4.2.6.8 and 6.1.1.4'

loop_
_geom_angle_atom_site_label_1
_geom_angle_atom_site_label_2
_geom_angle_atom_site_label_3
_geom_angle
_geom_angle_site_symmetry_1
_geom_angle_site_symmetry_3
_geom_angle_publ_flag
V5 V2 Mo4 120.35(4) . 2_676 ?
O19 V2 V5 49.26(11) 2_676 . ?
O19 V2 Mo4 84.28(11) 2_676 2_676 ?
O2 V2 V5 87.88(13) . . ?
O2 V2 O19 75.89(16) . 2_676 ?
O2 V2 O8 75.17(18) . 2_676 ?
O2 V2 Mo4 39.82(13) . 2_676 ?
O8 V2 V5 123.95(12) 2_676 . ?
O8 V2 O19 74.74(17) 2_676 2_676 ?
O8 V2 Mo4 39.06(12) 2_676 2_676 ?
O10 V2 V5 34.19(15) . . ?
O10 V2 O19 83.00(19) . 2_676 ?
O10 V2 O2 91.6(2) . . ?
O10 V2 O8 156.2(2) . 2_676 ?
O10 V2 O4 96.4(2) . . ?
O10 V2 Mo4 131.38(16) . 2_676 ?
O4 V2 V5 85.01(15) . . ?
O4 V2 O19 80.59(19) . 2_676 ?
O4 V2 O2 154.0(2) . . ?
O4 V2 O8 88.2(2) . 2_676 ?
O4 V2 Mo4 127.30(16) . 2_676 ?
O3 V2 V5 138.30(19) . . ?
O3 V2 O19 171.6(2) . 2_676 ?
O3 V2 O2 99.3(2) . . ?
O3 V2 O8 97.5(2) . 2_676 ?
O3 V2 O10 104.2(2) . . ?
O3 V2 O4 102.6(2) . . ?
O3 V2 Mo4 87.66(19) . 2_676 ?
V1 V3 Mo1 0.00(5) 2_676 2_676 ?
V5 V3 V1 175.82(5) . 2_676 ?
V5 V3 Mo1 175.82(5) . 2_676 ?
O19 V3 V1 126.22(12) 2_676 2_676 ?
O19 V3 V1 47.90(12) . 2_676 ?
O19 V3 Mo1 47.90(12) . 2_676 ?
O19 V3 Mo1 126.22(12) 2_676 2_676 ?
O19 V3 V5 127.95(12) . . ?
O19 V3 V5 49.62(12) 2_676 . ?
O19 V3 O19 78.33(18) . 2_676 ?
O2 V3 V1 88.97(14) . 2_676 ?
O2 V3 Mo1 88.97(14) . 2_676 ?
O2 V3 V5 89.68(14) . . ?
O2 V3 O19 80.24(17) . 2_676 ?
O2 V3 O19 80.73(17) . . ?
O8 V3 V1 89.96(14) . 2_676 ?
O8 V3 Mo1 89.96(14) . 2_676 ?
O8 V3 V5 89.64(14) . . ?
O8 V3 O19 80.57(17) . . ?
O8 V3 O19 80.85(17) . 2_676 ?
O8 V3 O2 155.67(19) . . ?
O9 V3 V1 145.89(17) . 2_676 ?
O9 V3 Mo1 145.89(17) . 2_676 ?
O9 V3 V5 38.27(16) . . ?
O9 V3 O19 166.2(2) . . ?
O9 V3 O19 87.9(2) . 2_676 ?
O9 V3 O2 97.2(2) . . ?
O9 V3 O8 97.2(2) . . ?
O1 V3 V1 39.81(17) . 2_676 ?
O1 V3 Mo1 39.81(17) . 2_676 ?
O1 V3 V5 144.35(17) . . ?
O1 V3 O19 87.7(2) . . ?
O1 V3 O19 166.0(2) . 2_676 ?
O1 V3 O2 97.5(2) . . ?
O1 V3 O8 97.2(2) . . ?
O1 V3 O9 106.1(2) . . ?
V3 V1 Mo3 0.00(5) 2_676 2_676 ?
V5 V1 V3 92.95(4) . 2_676 ?
V5 V1 Mo3 92.95(4) . 2_676 ?
V5 V1 V4 60.88(4) . . ?
O19 V1 V3 43.30(11) 2_676 2_676 ?
O19 V1 Mo3 43.30(11) 2_676 2_676 ?
O19 V1 V5 49.65(11) 2_676 . ?
O19 V1 V4 46.79(10) 2_676 . ?
O4 V1 V3 78.17(14) . 2_676 ?
O4 V1 Mo3 78.17(14) . 2_676 ?
O4 V1 V5 84.60(15) . . ?
O4 V1 O19 77.09(17) . 2_676 ?
O4 V1 O1 82.4(2) . 2_676 ?
O4 V1 V4 123.88(14) . . ?
O1 V1 V3 30.72(12) 2_676 2_676 ?
O1 V1 Mo3 30.72(12) 2_676 2_676 ?
O1 V1 V5 123.66(13) 2_676 . ?
O1 V1 O19 74.01(17) 2_676 2_676 ?
O1 V1 V4 82.62(13) 2_676 . ?
O6 V1 V3 78.64(15) . 2_676 ?
O6 V1 Mo3 78.64(15) . 2_676 ?
O6 V1 V5 85.64(15) . . ?
O6 V1 O19 78.46(18) . 2_676 ?
O6 V1 O4 154.3(2) . . ?
O6 V1 O1 83.4(2) . 2_676 ?
O6 V1 V4 32.53(14) . . ?
O11 V1 V3 126.97(17) . 2_676 ?
O11 V1 Mo3 126.97(17) . 2_676 ?
O11 V1 V5 34.03(17) . . ?
O11 V1 O19 83.7(2) . 2_676 ?
O11 V1 O4 91.5(2) . . ?
O11 V1 O1 157.6(2) . 2_676 ?
O11 V1 O6 93.6(2) . . ?
O11 V1 V4 83.07(17) . . ?
O5 V1 V3 126.5(2) . 2_676 ?
O5 V1 Mo3 126.5(2) . 2_676 ?
O5 V1 V5 140.5(2) . . ?
O5 V1 O19 169.8(2) . 2_676 ?
O5 V1 O4 101.6(3) . . ?
O5 V1 O1 95.8(3) . 2_676 ?
O5 V1 O6 101.0(3) . . ?
O5 V1 O11 106.5(3) . . ?
O5 V1 V4 133.5(2) . . ?
V4 V1 V3 62.50(3) . 2_676 ?
V4 V1 Mo3 62.50(3) . 2_676 ?
V3 V5 V2 61.40(3) . . ?
V1 V5 V2 60.64(4) . . ?
V1 V5 V3 91.20(4) . . ?
O19 V5 V2 45.73(10) 2_676 . ?
O19 V5 V3 43.30(10) 2_676 . ?
O19 V5 V1 47.91(10) 2_676 . ?
O10 V5 V2 31.74(14) . . ?
O10 V5 V3 78.96(15) . . ?
O10 V5 V1 83.90(15) . . ?
O10 V5 O19 77.07(18) . 2_676 ?
O10 V5 O9 83.9(2) . . ?
O10 V5 O12 153.7(2) . . ?
O9 V5 V2 81.18(14) . . ?
O9 V5 V3 30.77(13) . . ?
O9 V5 V1 121.98(14) . . ?
O9 V5 O19 74.08(17) . 2_676 ?
O11 V5 V2 81.18(16) . . ?
O11 V5 V3 124.00(17) . . ?
O11 V5 V1 32.80(16) . . ?
O11 V5 O19 80.70(19) . 2_676 ?
O11 V5 O10 90.4(2) . . ?
O11 V5 O9 154.8(2) . . ?
O11 V5 O12 91.2(2) . . ?
O12 V5 V2 123.02(15) . . ?
O12 V5 V3 78.42(14) . . ?
O12 V5 V1 83.31(15) . . ?
O12 V5 O19 77.29(18) . 2_676 ?
O12 V5 O9 83.5(2) . . ?
O13 V5 V2 135.4(2) . . ?
O13 V5 V3 131.1(2) . . ?
O13 V5 V1 137.6(2) . . ?
O13 V5 O19 174.4(3) . 2_676 ?
O13 V5 O10 103.7(3) . . ?
O13 V5 O9 100.4(3) . . ?
O13 V5 O11 104.8(3) . . ?
O13 V5 O12 101.3(3) . . ?
O17 Na1 Na1 45.32(15) . 2_757 ?
O17 Na1 Na1 44.66(15) 2_757 2_757 ?
O17 Na1 O17 90.0(2) . 2_757 ?
O14 Na1 Na1 99.8(2) . 2_757 ?
O14 Na1 O17 89.6(2) . . ?
O14 Na1 O17 104.2(3) . 2_757 ?
O14 Na1 O18 85.0(3) . . ?
O14 Na1 O15 97.4(3) . . ?
O18 Na1 Na1 142.4(2) . 2_757 ?
O18 Na1 O17 97.9(2) . . ?
O18 Na1 O17 168.0(3) . 2_757 ?
O18 Na1 O15 85.5(3) . . ?
O16 Na1 Na1 81.9(2) . 2_757 ?
O16 Na1 O17 83.8(2) . 2_757 ?
O16 Na1 O17 84.8(3) . . ?
O16 Na1 O14 170.3(3) . . ?
O16 Na1 O18 87.9(3) . . ?
O16 Na1 O15 88.6(3) . . ?
O15 Na1 Na1 130.0(2) . 2_757 ?
O15 Na1 O17 85.7(2) . 2_757 ?
O15 Na1 O17 172.4(2) . . ?
V2 O19 Mo2 0.00(3) 2_676 2_676 ?
V2 O19 V1 86.96(15) 2_676 2_676 ?
V2 O19 Mo1 86.96(15) 2_676 2_676 ?
V2 O19 V5 85.02(15) 2_676 2_676 ?
V2 O19 Mo5 85.02(15) 2_676 2_676 ?
V2 O19 V4 168.1(2) 2_676 2_676 ?
V2 O19 Mo4 168.1(2) 2_676 2_676 ?
Mo2 O19 V1 86.96(15) 2_676 2_676 ?
Mo2 O19 Mo1 86.96(15) 2_676 2_676 ?
Mo2 O19 V5 85.02(15) 2_676 2_676 ?
Mo2 O19 Mo5 85.02(15) 2_676 2_676 ?
Mo2 O19 V4 168.1(2) 2_676 2_676 ?
Mo2 O19 Mo4 168.1(2) 2_676 2_676 ?
V3 O19 V2 94.83(16) . 2_676 ?
V3 O19 V2 93.16(16) 2_676 2_676 ?
V3 O19 Mo2 93.16(16) 2_676 2_676 ?
V3 O19 Mo2 94.83(16) . 2_676 ?
V3 O19 V3 101.67(18) . 2_676 ?
V3 O19 Mo3 101.7 . 2_676 ?
V3 O19 V1 169.5(2) 2_676 2_676 ?
V3 O19 V1 88.80(15) . 2_676 ?
V3 O19 Mo1 88.80(15) . 2_676 ?
V3 O19 Mo1 169.5(2) 2_676 2_676 ?
V3 O19 V5 171.2(2) . 2_676 ?
V3 O19 V5 87.08(15) 2_676 2_676 ?
V3 O19 Mo5 87.08(15) 2_676 2_676 ?
V3 O19 Mo5 171.2(2) . 2_676 ?
V3 O19 V4 94.09(16) . 2_676 ?
V3 O19 V4 92.66(16) 2_676 2_676 ?
V3 O19 Mo4 92.66(16) 2_676 2_676 ?
V3 O19 Mo4 94.09(16) . 2_676 ?
Mo3 O19 V2 93.16(16) 2_676 2_676 ?
Mo3 O19 Mo2 93.16(16) 2_676 2_676 ?
Mo3 O19 V3 0.0 2_676 2_676 ?
Mo3 O19 V1 169.5(2) 2_676 2_676 ?
Mo3 O19 Mo1 169.5(2) 2_676 2_676 ?
Mo3 O19 V5 87.08(15) 2_676 2_676 ?
Mo3 O19 Mo5 87.08(15) 2_676 2_676 ?
Mo3 O19 V4 92.66(16) 2_676 2_676 ?
Mo3 O19 Mo4 92.66(16) 2_676 2_676 ?
V1 O19 Mo1 0.00(7) 2_676 2_676 ?
V1 O19 V5 82.44(15) 2_676 2_676 ?
V1 O19 Mo5 82.44(15) 2_676 2_676 ?
Mo1 O19 V5 82.44(15) 2_676 2_676 ?
Mo1 O19 Mo5 82.44(15) 2_676 2_676 ?
V5 O19 Mo5 0.00(12) 2_676 2_676 ?
V4 O19 V1 85.44(14) 2_676 2_676 ?
V4 O19 Mo1 85.44(14) 2_676 2_676 ?
V4 O19 V5 84.98(14) 2_676 2_676 ?
V4 O19 Mo5 84.98(14) 2_676 2_676 ?
Mo4 O19 V1 85.44(14) 2_676 2_676 ?
Mo4 O19 Mo1 85.44(14) 2_676 2_676 ?
Mo4 O19 V5 84.98(14) 2_676 2_676 ?
Mo4 O19 Mo5 84.98(14) 2_676 2_676 ?
Mo4 O19 V4 0.0 2_676 2_676 ?
V2 O2 V4 101.41(19) . 2_676 ?
V2 O2 Mo4 101.41(19) . 2_676 ?
V3 O2 V2 107.3(2) . . ?
V3 O2 V4 107.8(2) . 2_676 ?
V3 O2 Mo4 107.8(2) . 2_676 ?
Mo4 O2 V4 0.0 2_676 2_676 ?
Mo2 O8 V2 0.0 2_676 2_676 ?
V3 O8 V2 107.3(2) . 2_676 ?
V3 O8 Mo2 107.3(2) . 2_676 ?
V3 O8 V4 108.0(2) . . ?
V4 O8 V2 100.57(19) . 2_676 ?
V4 O8 Mo2 100.57(19) . 2_676 ?
V2 O10 V5 114.1(2) . . ?
V2 O4 V1 113.6(2) . . ?
V3 O9 V5 111.0(2) . . ?
V3 O1 V1 109.5(2) . 2_676 ?
V3 O1 Mo1 109.5(2) . 2_676 ?
Mo1 O1 V1 0.0 2_676 2_676 ?
V4 O6 V1 113.6(2) . . ?
V1 O11 V5 113.2(3) . . ?
V4 O12 V5 114.6(3) . . ?
Na1 O17 Na1 90.0(2) . 2_757 ?
Na1 O17 H17A 113.6 . . ?
Na1 O17 H17A 113.6 2_757 . ?
Na1 O17 H17B 113.6 . . ?
Na1 O17 H17B 113.6 2_757 . ?
H17A O17 H17B 110.9 . . ?
Na1 O14 H14A 109.4 . . ?
Na1 O14 H14B 109.2 . . ?
H14A O14 H14B 104.4 . . ?
Na1 O18 H18A 111.6 . . ?
Na1 O18 H18B 111.4 . . ?
H18A O18 H18B 104.6 . . ?
Na1 O16 H16A 120.9 . . ?
Na1 O16 H16B 120.8 . . ?
H16A O16 H16B 104.5 . . ?
H1A N1 H1B 109.5 . . ?
H1A N1 H1C 109.5 . . ?
H1A N1 H1D 109.5 . . ?
H1B N1 H1C 109.5 . . ?
H1B N1 H1D 109.5 . . ?
H1C N1 H1D 109.4 . . ?
H2A N2 H2B 109.5 . . ?
H2A N2 H2C 109.5 . . ?
H2A N2 H2D 99.3 . . ?
H2B N2 H2C 109.4 . . ?
H2B N2 H2D 116.6 . . ?
H2C N2 H2D 111.9 . . ?
Na1 O15 H15A 120.0 . . ?
Na1 O15 H15B 120.0 . . ?
H15A O15 H15B 120.0 . . ?
V1 V4 Mo2 118.52(4) . 2_676 ?
O19 V4 Mo2 83.99(11) 2_676 2_676 ?
O19 V4 V1 47.77(11) 2_676 . ?
O2 V4 Mo2 38.77(12) 2_676 2_676 ?
O2 V4 V1 86.76(13) 2_676 . ?
O2 V4 O19 74.75(16) 2_676 2_676 ?
O8 V4 Mo2 40.38(12) . 2_676 ?
O8 V4 V1 123.13(13) . . ?
O8 V4 O19 75.38(16) . 2_676 ?
O8 V4 O2 75.42(17) . 2_676 ?
O6 V4 Mo2 127.15(16) . 2_676 ?
O6 V4 V1 33.85(15) . . ?
O6 V4 O19 80.72(18) . 2_676 ?
O6 V4 O2 88.4(2) . 2_676 ?
O6 V4 O8 153.9(2) . . ?
O12 V4 Mo2 130.57(16) . 2_676 ?
O12 V4 V1 84.33(16) . . ?
O12 V4 O19 82.11(19) . 2_676 ?
O12 V4 O2 155.1(2) . 2_676 ?
O12 V4 O8 90.2(2) . . ?
O12 V4 O6 96.9(2) . . ?
O7 V4 Mo2 87.98(19) . 2_676 ?
O7 V4 V1 136.77(19) . . ?
O7 V4 O19 171.8(2) . 2_676 ?
O7 V4 O2 97.9(2) . 2_676 ?
O7 V4 O8 99.4(2) . . ?
O7 V4 O6 103.1(2) . . ?
O7 V4 O12 104.4(3) . . ?

loop_
_geom_bond_atom_site_label_1
_geom_bond_atom_site_label_2
_geom_bond_distance
_geom_bond_site_symmetry_2
_geom_bond_publ_flag
V2 V5 3.1109(15) . ?
V2 O19 2.236(4) 2_676 ?
V2 O2 2.012(4) . ?
V2 O8 2.075(4) 2_676 ?
V2 O10 1.792(5) . ?
V2 O4 1.823(5) . ?
V2 O3 1.636(5) . ?
V2 Mo4 3.1493(12) 2_676 ?
V3 V1 3.1040(15) 2_676 ?
V3 Mo1 3.1040(15) 2_676 ?
V3 V5 3.1019(16) . ?
V3 O19 2.129(4) . ?
V3 O19 2.130(4) 2_676 ?
V3 O2 1.925(4) . ?
V3 O8 1.914(4) . ?
V3 O9 1.700(5) . ?
V3 O1 1.682(5) . ?
V1 V3 3.1040(15) 2_676 ?
V1 Mo3 3.1040(15) 2_676 ?
V1 V5 3.0774(17) . ?
V1 O19 2.304(4) 2_676 ?
V1 O4 1.910(5) . ?
V1 O1 2.108(5) 2_676 ?
V1 O6 1.885(5) . ?
V1 O11 1.813(5) . ?
V1 O5 1.611(5) . ?
V1 V4 3.1012(15) . ?
V5 O19 2.366(4) 2_676 ?
V5 O10 1.915(5) . ?
V5 O9 2.057(5) . ?
V5 O11 1.873(6) . ?
V5 O12 1.915(5) . ?
V5 O13 1.619(6) . ?
Na1 Na1 3.431(6) 2_757 ?
Na1 O17 2.412(6) . ?
Na1 O17 2.440(6) 2_757 ?
Na1 O14 2.349(7) . ?
Na1 O18 2.359(7) . ?
Na1 O16 2.345(7) . ?
Na1 O15 2.366(7) . ?
O19 V2 2.236(4) 2_676 ?
O19 Mo2 2.236(4) 2_676 ?
O19 V3 2.130(4) 2_676 ?
O19 Mo3 2.130(4) 2_676 ?
O19 V1 2.304(4) 2_676 ?
O19 Mo1 2.304(4) 2_676 ?
O19 V5 2.366(4) 2_676 ?
O19 Mo5 2.366(4) 2_676 ?
O19 V4 2.267(4) 2_676 ?
O19 Mo4 2.267(4) 2_676 ?
O2 V4 2.057(5) 2_676 ?
O2 Mo4 2.057(5) 2_676 ?
O8 V2 2.075(4) 2_676 ?
O8 Mo2 2.075(4) 2_676 ?
O8 V4 2.019(4) . ?
O1 V1 2.108(5) 2_676 ?
O1 Mo1 2.108(5) 2_676 ?
O6 V4 1.820(5) . ?
O12 V4 1.804(5) . ?
O17 Na1 2.440(6) 2_757 ?
O17 H17A 0.9700 . ?
O17 H17B 0.9700 . ?
O7 V4 1.619(5) . ?
O14 H14A 0.8527 . ?
O14 H14B 0.8526 . ?
O18 H18A 0.8504 . ?
O18 H18B 0.8492 . ?
O16 H16A 0.8498 . ?
O16 H16B 0.8505 . ?
N1 H1A 0.8898 . ?
N1 H1B 0.8901 . ?
N1 H1C 0.8903 . ?
N1 H1D 0.9099 . ?
N2 H2A 0.8899 . ?
N2 H2B 0.8903 . ?
N2 H2C 0.8900 . ?
N2 H2D 0.89(2) . ?
O15 H15A 0.9300 . ?
O15 H15B 0.9300 . ?
V4 Mo2 3.1494(12) 2_676 ?
V4 O19 2.267(4) 2_676 ?
V4 O2 2.057(5) 2_676 ?

loop_
_geom_torsion_atom_site_label_1
_geom_torsion_atom_site_label_2
_geom_torsion_atom_site_label_3
_geom_torsion_atom_site_label_4
_geom_torsion
_geom_torsion_site_symmetry_1
_geom_torsion_site_symmetry_2
_geom_torsion_site_symmetry_3
_geom_torsion_site_symmetry_4
_geom_torsion_publ_flag
V2 V5 O11 V1 -47.5(2) . . . . ?
V3 V1 O6 V4 -55.9(2) 2_676 . . . ?
V3 V1 O11 V5 1.7(4) 2_676 . . . ?
V3 V5 O11 V1 -1.1(4) . . . . ?
Mo3 V1 O6 V4 -55.9(2) 2_676 . . . ?
Mo3 V1 O11 V5 1.7(4) 2_676 . . . ?
V1 V3 O9 V5 -179.13(9) 2_676 . . . ?
V1 V3 O1 Mo1 0.000(0) 2_676 . . 2_676 ?
V1 O6 V4 Mo2 86.9(3) . . . 2_676 ?
V1 O6 V4 O19 11.8(2) . . . 2_676 ?
V1 O6 V4 O2 86.6(3) . . . 2_676 ?
V1 O6 V4 O8 35.6(6) . . . . ?
V1 O6 V4 O12 -69.0(3) . . . . ?
V1 O6 V4 O7 -175.6(3) . . . . ?
Mo1 V3 O9 V5 -179.13(9) 2_676 . . . ?
Mo1 V3 O1 V1 0.000(0) 2_676 . . 2_676 ?
V5 V2 O4 V1 37.8(2) . . . . ?
V5 V3 O1 V1 179.28(9) . . . 2_676 ?
V5 V3 O1 Mo1 179.28(9) . . . 2_676 ?
V5 V1 O6 V4 38.0(2) . . . . ?
V5 O12 V4 Mo2 -84.1(3) . . . 2_676 ?
V5 O12 V4 V1 39.0(2) . . . . ?
V5 O12 V4 O19 -9.1(2) . . . 2_676 ?
V5 O12 V4 O2 -30.6(6) . . . 2_676 ?
V5 O12 V4 O8 -84.3(3) . . . . ?
V5 O12 V4 O6 70.5(3) . . . . ?
V5 O12 V4 O7 175.9(3) . . . . ?
O19 V2 O10 V5 8.3(2) 2_676 . . . ?
O19 V2 O4 V1 -11.7(2) 2_676 . . . ?
O19 V3 O9 V5 0.3(10) . . . . ?
O19 V3 O9 V5 -0.4(2) 2_676 . . . ?
O19 V3 O1 V1 -0.2(10) 2_676 . . 2_676 ?
O19 V3 O1 V1 -1.0(2) . . . 2_676 ?
O19 V3 O1 Mo1 -0.2(10) 2_676 . . 2_676 ?
O19 V3 O1 Mo1 -1.0(2) . . . 2_676 ?
O19 V1 O6 V4 -11.7(2) 2_676 . . . ?
O19 V1 O11 V5 1.2(3) 2_676 . . . ?
O19 V5 O11 V1 -1.2(3) 2_676 . . . ?
O2 V2 O10 V5 83.9(3) . . . . ?
O2 V2 O4 V1 -36.9(6) . . . . ?
O2 V3 O9 V5 -80.2(2) . . . . ?
O2 V3 O1 V1 79.3(2) . . . 2_676 ?
O2 V3 O1 Mo1 79.3(2) . . . 2_676 ?
O8 V2 O10 V5 28.9(7) 2_676 . . . ?
O8 V2 O4 V1 -86.5(3) 2_676 . . . ?
O8 V3 O9 V5 80.1(2) . . . . ?
O8 V3 O1 V1 -81.2(2) . . . 2_676 ?
O8 V3 O1 Mo1 -81.2(2) . . . 2_676 ?
O10 V2 O4 V1 70.1(3) . . . . ?
O10 V5 O11 V1 -78.0(3) . . . . ?
O4 V2 O10 V5 -71.3(3) . . . . ?
O4 V1 O6 V4 -29.9(7) . . . . ?
O4 V1 O11 V5 78.0(3) . . . . ?
O9 V3 O1 V1 179.1(2) . . . 2_676 ?
O9 V3 O1 Mo1 179.1(2) . . . 2_676 ?
O9 V5 O11 V1 -1.4(7) . . . . ?
O1 V3 O9 V5 179.8(2) . . . . ?
O1 V1 O6 V4 -86.6(3) 2_676 . . . ?
O1 V1 O11 V5 4.6(8) 2_676 . . . ?
O3 V2 O10 V5 -176.0(3) . . . . ?
O3 V2 O4 V1 176.3(3) . . . . ?
O6 V1 O11 V5 -76.7(3) . . . . ?
O11 V1 O6 V4 71.1(3) . . . . ?
O12 V5 O11 V1 75.7(3) . . . . ?
O5 V1 O6 V4 178.7(3) . . . . ?
O5 V1 O11 V5 -179.3(3) . . . . ?
O13 V5 O11 V1 177.7(3) . . . . ?
V4 V1 O11 V5 -45.9(2) . . . . ?
Mo4 V2 O10 V5 84.3(3) 2_676 . . . ?
Mo4 V2 O4 V1 -87.0(3) 2_676 . . . ?
